data_2106123
loop_
_publ_author_name
'Yvon, K.'

_publ_section_title
;
 The crystal structure of Mo6 Ga31, a hypersymmetrical structure solved by
 direct methods
;
_journal_name_full 'Acta Crystallographica B (24,1968-38,1982)'
_journal_page_first 853
_journal_page_last 861
_journal_volume 30
_journal_year 1974
_chemical_formula_sum 'Ga30.75 Mo6'
_space_group_IT_number 14
_symmetry_space_group_name_Hall '-P 2ybc'
_symmetry_space_group_name_H-M 'P 1 21/c 1'
_cell_angle_alpha 90
_cell_angle_beta 95.09
_cell_angle_gamma 90
_cell_formula_units_Z 4
_cell_length_a 9.517
_cell_length_b 16.067
_cell_length_c 16.995
_cell_volume 2588.452
_citation_journal_id_ASTM ACBCAR
_cod_data_source_file Yvon_ACBCAR_1974_223.cif
_cod_data_source_block Ga30.75Mo6
_cod_database_code 2106123

loop_
_symmetry_equiv_pos_as_xyz
x,y,z
-x,y+1/2,-z+1/2
-x,-y,-z
x,-y-1/2,z-1/2

loop_
_atom_site_label
_atom_site_type_symbol
_atom_site_fract_x
_atom_site_fract_y
_atom_site_fract_z
_atom_site_occupancy
_atom_site_U_iso_or_equiv
Ga15 Ga 0.8907 0.0033 0.2091 1 0.0
Ga12 Ga 0.1669 0.3845 0.1836 1 0.0
Ga5 Ga 0.6992 0.0028 0.0418 0.9 0.0
Ga26 Ga 0.0707 0.3804 0.3983 1 0.0
Ga13 Ga 0.2223 0.1351 0.1927 1 0.0
Ga14 Ga 0.8439 0.2416 0.2041 1 0.0
Ga8 Ga 0.2812 0.2562 0.0913 1 0.0
Mo3 Mo 0.7 0.1109 0.1566 1 0.0
Ga28 Ga 0.5641 0.3846 0.4022 1 0.0
Ga27 Ga 0.5686 0.1959 0.4019 1 0.0
Ga20 Ga 0.1066 0.2566 0.2875 1 0.0
Ga10 Ga 0.9508 0.1218 0.1077 1 0.0
Ga17 Ga 0.5026 0.1309 0.2486 1 0.0
Mo6 Mo 0.8299 0.1489 0.4606 1 0.0
Ga22 Ga 0.7954 0.121 0.3086 1 0.0
Ga2 Ga 0 0 0.5 0.9 0.0
Ga11 Ga 0.5643 0.2488 0.1381 1 0.0
Ga3 Ga 0.018 0.2456 0.0122 1 0.0
Ga21 Ga 0.1563 0.0204 0.3035 1 0.0
Ga18 Ga 0.4014 0.2955 0.2748 1 0.0
Ga16 Ga 0.658 0.3841 0.24 1 0.0
Mo2 Mo 0.4247 0.3839 0.1409 1 0.0
Ga32 Ga 0.3459 0.1224 0.489 1 0.0
Ga25 Ga 0.7986 0.4729 0.3681 1 0.0
Ga9 Ga 0.9106 0.3761 0.1073 1 0.0
Ga1 Ga 0 0 0 0.96 0.0
Ga7 Ga 0.4592 0.085 0.0735 0.91 0.0
Ga19 Ga 0.4044 0.4702 0.2813 1 0.0
Ga31 Ga 0.3271 0.2971 0.4341 1 0.0
Mo1 Mo 0.1848 0.1131 0.0403 1 0.0
Mo5 Mo 0.3092 0.1585 0.3395 1 0.0
Ga29 Ga 0.074 0.1328 0.4049 1 0.0
Ga4 Ga 0.7234 0.2008 0.0194 1 0.0
Ga6 Ga 0.6273 0.3844 0.0471 1 0.0
Mo4 Mo 0.9378 0.3819 0.2619 1 0.0
Ga30 Ga 0.7317 0.0051 0.42 1 0.0
Ga24 Ga 0.8222 0.2859 0.3663 1 0.0
Ga23 Ga 0.4396 0.0203 0.3641 1 0.0
